data_7058327
loop_
_publ_author_name
'Sharada, Durgam'
'Saha, Arijit'
'Saha, Binoy K.'

_publ_section_title
;
 Charge transfer complexes as colour changing and
 disappearing--reappearing colour materials
;
_journal_issue 20
_journal_name_full 'New Journal of Chemistry'
_journal_page_first 7562
_journal_paper_doi 10.1039/C9NJ00823C
_journal_volume 43
_journal_year 2019
_chemical_formula_moiety 'C6 F4 O2, C10 H14'
_chemical_formula_sum 'C16 H14 F4 O2'
_chemical_formula_weight 314.27
_space_group_crystal_system triclinic
_space_group_IT_number 2
_space_group_name_Hall '-P 1'
_space_group_name_H-M_alt 'P -1'
_symmetry_space_group_name_Hall '-P 1'
_symmetry_space_group_name_H-M 'P -1'
_atom_sites_solution_hydrogens geom
_atom_sites_solution_primary direct
_audit_creation_date 2019-02-06
_audit_creation_method
;
Olex2 1.2
(compiled 2017.08.10 svn.r3458 for OlexSys, GUI svn.r5381)
;
_audit_update_record
;
2019-02-09 deposited with the CCDC.    2019-04-16 downloaded from the CCDC.
;
_cell_angle_alpha 110.856(9)
_cell_angle_beta 105.889(8)
_cell_angle_gamma 96.533(8)
_cell_formula_units_Z 1
_cell_length_a 6.6907(6)
_cell_length_b 6.9985(7)
_cell_length_c 8.7933(8)
_cell_measurement_reflns_used 1325
_cell_measurement_temperature 262(2)
_cell_measurement_theta_max 29.1567
_cell_measurement_theta_min 3.2137
_cell_volume 359.70(7)
_computing_cell_refinement
;
CrysAlisPro, Agilent Technologies,
Version 1.171.36.21 (release 14-08-2012 CrysAlis171 .NET)
(compiled Sep 14 2012,17:21:16)
;
_computing_data_collection
;
CrysAlisPro, Agilent Technologies,
Version 1.171.36.21 (release 14-08-2012 CrysAlis171 .NET)
(compiled Sep 14 2012,17:21:16)
;
_computing_data_reduction
;
CrysAlisPro, Agilent Technologies,
Version 1.171.36.21 (release 14-08-2012 CrysAlis171 .NET)
(compiled Sep 14 2012,17:21:16)
;
_computing_molecular_graphics 'Olex2 (Dolomanov et al., 2009)'
_computing_publication_material 'Olex2 (Dolomanov et al., 2009)'
_computing_structure_refinement 'ShelXL (Sheldrick, 2015)'
_computing_structure_solution 'SIR2004 (Burla et al., 2007)'
_diffrn_ambient_temperature 262(2)
_diffrn_detector_area_resol_mean 15.9821
_diffrn_measured_fraction_theta_full 0.998
_diffrn_measured_fraction_theta_max 0.858
_diffrn_measurement_details
;
#__ type_ start__ end____ width___ exp.time_
  1 omega  -13.00   20.00   1.0000   17.0000
omega____ theta____ kappa____ phi______ frames
    -      -16.9491  -99.0000  -90.0000 33

#__ type_ start__ end____ width___ exp.time_
  2 omega  -25.00    0.00   1.0000   17.0000
omega____ theta____ kappa____ phi______ frames
    -      -16.9491  -99.0000  150.0000 25

#__ type_ start__ end____ width___ exp.time_
  3 omega  -83.00  -36.00   1.0000   17.0000
omega____ theta____ kappa____ phi______ frames
    -      -16.9491 -178.0000    0.0000 47

#__ type_ start__ end____ width___ exp.time_
  4 omega   -2.00   88.00   1.0000   17.0000
omega____ theta____ kappa____ phi______ frames
    -       19.6835   57.0000   60.0000 90

#__ type_ start__ end____ width___ exp.time_
  5 omega  -50.00   47.00   1.0000   17.0000
omega____ theta____ kappa____ phi______ frames
    -       19.6835  -77.0000 -180.0000 97

#__ type_ start__ end____ width___ exp.time_
  6 omega   -4.00   91.00   1.0000   17.0000
omega____ theta____ kappa____ phi______ frames
    -       19.6835   37.0000  -30.0000 95

#__ type_ start__ end____ width___ exp.time_
  7 omega  -93.00  -35.00   1.0000   17.0000
omega____ theta____ kappa____ phi______ frames
    -      -16.9491 -178.0000 -150.0000 58

#__ type_ start__ end____ width___ exp.time_
  8 omega  -24.00   68.00   1.0000   17.0000
omega____ theta____ kappa____ phi______ frames
    -       19.6835   19.0000 -120.0000 92
;
_diffrn_measurement_device_type 'Xcalibur, Eos'
_diffrn_measurement_method '\w scans'
_diffrn_orient_matrix_UB_11 -0.0636895000
_diffrn_orient_matrix_UB_12 -0.0549904000
_diffrn_orient_matrix_UB_13 -0.0884944000
_diffrn_orient_matrix_UB_21 0.0290864000
_diffrn_orient_matrix_UB_22 0.0904069000
_diffrn_orient_matrix_UB_23 -0.0152836000
_diffrn_orient_matrix_UB_31 0.0892039000
_diffrn_orient_matrix_UB_32 -0.0354021000
_diffrn_orient_matrix_UB_33 -0.0187229000
_diffrn_radiation_monochromator graphite
_diffrn_radiation_type MoK\a
_diffrn_radiation_wavelength 0.71073
_diffrn_reflns_av_R_equivalents 0.0251
_diffrn_reflns_av_unetI/netI 0.0316
_diffrn_reflns_Laue_measured_fraction_full 0.998
_diffrn_reflns_Laue_measured_fraction_max 0.858
_diffrn_reflns_limit_h_max 9
_diffrn_reflns_limit_h_min -8
_diffrn_reflns_limit_k_max 8
_diffrn_reflns_limit_k_min -9
_diffrn_reflns_limit_l_max 11
_diffrn_reflns_limit_l_min -11
_diffrn_reflns_number 3995
_diffrn_reflns_point_group_measured_fraction_full 0.998
_diffrn_reflns_point_group_measured_fraction_max 0.858
_diffrn_reflns_theta_full 25.000
_diffrn_reflns_theta_max 29.221
_diffrn_reflns_theta_min 3.220
_diffrn_source 'Enhance (Mo) X-ray Source'
_exptl_absorpt_coefficient_mu 0.129
_exptl_absorpt_correction_T_max 1.00000
_exptl_absorpt_correction_T_min 0.86854
_exptl_absorpt_correction_type multi-scan
_exptl_absorpt_process_details
;
CrysAlisPro, Agilent Technologies,
Version 1.171.36.21 (release 14-08-2012 CrysAlis171 .NET)
(compiled Sep 14 2012,17:21:16)
Empirical absorption correction using spherical harmonics,
 implemented in SCALE3 ABSPACK scaling algorithm.
;
_exptl_crystal_colour orange
_exptl_crystal_colour_primary orange
_exptl_crystal_density_diffrn 1.451
_exptl_crystal_density_method 'not measured'
_exptl_crystal_description plate
_exptl_crystal_F_000 162
_exptl_crystal_size_max 0.68
_exptl_crystal_size_mid 0.22
_exptl_crystal_size_min 0.06
_refine_diff_density_max 0.177
_refine_diff_density_min -0.199
_refine_diff_density_rms 0.043
_refine_ls_extinction_method none
_refine_ls_goodness_of_fit_ref 1.040
_refine_ls_hydrogen_treatment constr
_refine_ls_matrix_type full
_refine_ls_number_parameters 101
_refine_ls_number_reflns 1672
_refine_ls_number_restraints 0
_refine_ls_restrained_S_all 1.1089
_refine_ls_R_factor_all 0.0586
_refine_ls_R_factor_gt 0.0445
_refine_ls_shift/su_max 0.000
_refine_ls_shift/su_mean 0.000
_refine_ls_structure_factor_coef Fsqd
_refine_ls_weighting_details 'w=1/[\s^2^(Fo^2^)+(0.0456P)^2^+0.0919P] where P=(Fo^2^+2Fc^2^)/3'
_refine_ls_weighting_scheme calc
_refine_ls_wR_factor_gt 0.0970
_refine_ls_wR_factor_ref 0.1165
_reflns_Friedel_coverage 0.000
_reflns_number_gt 1320
_reflns_number_total 1672
_reflns_threshold_expression 'I > 2\s(I)'
_cod_data_source_file c9nj00823c2.cif
_cod_data_source_block DR-TF
_cod_depositor_comments 'Adding full bibliography for 7058327--7058331.cif.'
_cod_database_code 7058327
_shelx_space_group_comment
;
The symmetry employed for this shelxl refinement is uniquely defined
by the following loop, which should always be used as a source of
symmetry information in preference to the above space-group names.
They are only intended as comments.
;
_olex2_refinement_description
;
1. Fixed Uiso
 At 1.2 times of:
  All C(H) groups
 At 1.5 times of:
  All C(H,H,H) groups
2.a Aromatic/amide H refined with riding coordinates:
 C5(H5)
2.b Idealised Me refined as rotating group:
 C7(H7A,H7B,H7C), C8(H8A,H8B,H8C)
;

loop_
_space_group_symop_operation_xyz
'x, y, z'
'-x, -y, -z'

loop_
_atom_site_label
_atom_site_type_symbol
_atom_site_fract_x
_atom_site_fract_y
_atom_site_fract_z
_atom_site_U_iso_or_equiv
_atom_site_adp_type
_atom_site_occupancy
_atom_site_site_symmetry_order
_atom_site_calc_flag
_atom_site_refinement_flags_posn
F1 F 0.30821(16) 0.59559(16) 0.26674(13) 0.0604(3) Uani 1 1 d .
C5 C 0.9274(2) 0.7910(2) 0.45627(17) 0.0304(3) Uani 1 1 d .
H5 H 0.877568 0.648514 0.426412 0.037 Uiso 1 1 calc R
C4 C 0.9093(2) 0.8603(2) 0.32447(17) 0.0299(3) Uani 1 1 d .
O1 O 0.37874(18) 0.9077(2) 0.16271(14) 0.0535(4) Uani 1 1 d .
F2 F 0.42850(17) 0.68939(17) 0.61301(14) 0.0584(3) Uani 1 1 d .
C6 C 1.0166(2) 0.9246(2) 0.63077(17) 0.0298(3) Uani 1 1 d .
C1 C 0.4349(2) 0.9496(3) 0.31653(18) 0.0365(4) Uani 1 1 d .
C7 C 0.8157(3) 0.7072(3) 0.13691(19) 0.0464(4) Uani 1 1 d .
H7A H 0.923131 0.705514 0.083343 0.070 Uiso 1 1 calc GR
H7B H 0.697512 0.750010 0.078251 0.070 Uiso 1 1 calc GR
H7C H 0.767099 0.568966 0.129974 0.070 Uiso 1 1 calc GR
C8 C 1.0331(3) 0.8380(3) 0.7666(2) 0.0468(4) Uani 1 1 d .
H8A H 0.952410 0.901182 0.837810 0.070 Uiso 1 1 calc GR
H8B H 1.180305 0.869152 0.837034 0.070 Uiso 1 1 calc GR
H8C H 0.977258 0.688350 0.711657 0.070 Uiso 1 1 calc GR
C3 C 0.4593(2) 0.8349(2) 0.5522(2) 0.0370(4) Uani 1 1 d .
C2 C 0.4008(2) 0.7900(2) 0.38454(19) 0.0377(4) Uani 1 1 d .

loop_
_atom_site_aniso_label
_atom_site_aniso_U_11
_atom_site_aniso_U_22
_atom_site_aniso_U_33
_atom_site_aniso_U_23
_atom_site_aniso_U_13
_atom_site_aniso_U_12
F1 0.0577(6) 0.0400(6) 0.0557(6) -0.0020(5) 0.0097(5) 0.0027(5)
C5 0.0274(7) 0.0287(7) 0.0321(7) 0.0080(6) 0.0110(6) 0.0069(5)
C4 0.0236(6) 0.0358(8) 0.0245(7) 0.0057(6) 0.0072(5) 0.0095(5)
O1 0.0447(7) 0.0832(10) 0.0300(6) 0.0190(6) 0.0108(5) 0.0232(6)
F2 0.0614(7) 0.0587(7) 0.0753(8) 0.0428(6) 0.0301(6) 0.0202(5)
C6 0.0269(6) 0.0374(8) 0.0284(7) 0.0135(6) 0.0119(5) 0.0127(6)
C1 0.0264(7) 0.0513(9) 0.0300(7) 0.0127(7) 0.0096(6) 0.0146(6)
C7 0.0428(9) 0.0507(10) 0.0276(8) 0.0002(7) 0.0055(7) 0.0117(7)
C8 0.0566(10) 0.0594(11) 0.0415(9) 0.0289(8) 0.0255(8) 0.0271(9)
C3 0.0311(7) 0.0417(9) 0.0447(9) 0.0214(7) 0.0157(6) 0.0124(6)
C2 0.0284(7) 0.0362(8) 0.0367(8) 0.0041(6) 0.0079(6) 0.0068(6)

loop_
_atom_type_symbol
_atom_type_description
_atom_type_scat_dispersion_real
_atom_type_scat_dispersion_imag
_atom_type_scat_source
C C 0.0033 0.0016 'International Tables Vol C Tables 4.2.6.8 and 6.1.1.4'
H H 0.0000 0.0000 'International Tables Vol C Tables 4.2.6.8 and 6.1.1.4'
O O 0.0106 0.0060 'International Tables Vol C Tables 4.2.6.8 and 6.1.1.4'
F F 0.0171 0.0103 'International Tables Vol C Tables 4.2.6.8 and 6.1.1.4'

loop_
_geom_angle_atom_site_label_1
_geom_angle_atom_site_label_2
_geom_angle_atom_site_label_3
_geom_angle
_geom_angle_site_symmetry_1
_geom_angle_site_symmetry_3
C4 C5 H5 118.4 . .
C4 C5 C6 123.13(13) . .
C6 C5 H5 118.4 . .
C5 C4 C6 118.52(12) . 2_776
C5 C4 C7 120.86(14) . .
C6 C4 C7 120.61(14) 2_776 .
C5 C6 C4 118.35(13) . 2_776
C5 C6 C8 120.21(14) . .
C4 C6 C8 121.45(13) 2_776 .
O1 C1 C3 122.20(16) . 2_676
O1 C1 C2 122.26(15) . .
C2 C1 C3 115.54(13) . 2_676
C4 C7 H7A 109.5 . .
C4 C7 H7B 109.5 . .
C4 C7 H7C 109.5 . .
H7A C7 H7B 109.5 . .
H7A C7 H7C 109.5 . .
H7B C7 H7C 109.5 . .
C6 C8 H8A 109.5 . .
C6 C8 H8B 109.5 . .
C6 C8 H8C 109.5 . .
H8A C8 H8B 109.5 . .
H8A C8 H8C 109.5 . .
H8B C8 H8C 109.5 . .
F2 C3 C1 115.83(14) . 2_676
C2 C3 F2 122.37(15) . .
C2 C3 C1 121.80(15) . 2_676
F1 C2 C1 115.64(14) . .
C3 C2 F1 121.69(16) . .
C3 C2 C1 122.66(14) . .

loop_
_geom_bond_atom_site_label_1
_geom_bond_atom_site_label_2
_geom_bond_distance
_geom_bond_site_symmetry_2
F1 C2 1.3272(17) .
C5 H5 0.9300 .
C5 C4 1.389(2) .
C5 C6 1.3910(18) .
C4 C6 1.403(2) 2_776
C4 C7 1.5112(19) .
O1 C1 1.2128(17) .
F2 C3 1.3283(18) .
C6 C8 1.505(2) .
C1 C3 1.476(2) 2_676
C1 C2 1.466(2) .
C7 H7A 0.9600 .
C7 H7B 0.9600 .
C7 H7C 0.9600 .
C8 H8A 0.9600 .
C8 H8B 0.9600 .
C8 H8C 0.9600 .
C3 C2 1.324(2) .
